data_7040004
loop_
_publ_author_name
'Holmes, Jordan'
'Pask, Christopher M.'
'Willans, Charlotte E.'

_publ_section_title
;
 Chelating N-heterocyclic carbene-carboranes offer flexible ligand
 coordination to Ir(III), Rh(III) and Ru(II): effect of ligand
 cyclometallation in catalytic transfer hydrogenation.
;
_journal_issue 40
_journal_name_full 'Dalton transactions (Cambridge, England : 2003)'
_journal_page_first 15818
_journal_page_last 15827
_journal_paper_doi 10.1039/c6dt02079h
_journal_volume 45
_journal_year 2016
_chemical_formula_moiety 'C19 H37 B10 Cl2 Ir N2'
_chemical_formula_sum 'C19 H37 B10 Cl2 Ir N2'
_chemical_formula_weight 664.70
_space_group_crystal_system monoclinic
_space_group_IT_number 14
_space_group_name_Hall '-P 2yn'
_space_group_name_H-M_alt 'P 1 21/n 1'
_symmetry_space_group_name_Hall '-P 2yn'
_symmetry_space_group_name_H-M 'P 1 21/n 1'
_atom_sites_solution_hydrogens geom
_atom_sites_solution_primary direct
_audit_creation_date 2016-07-05
_audit_creation_method
;
Olex2 1.2
(compiled 2016.02.19 svn.r3266 for OlexSys, GUI svn.r5155)
;
_audit_update_record
;
2016-07-06 deposited with the CCDC.
2016-07-11 downloaded from the CCDC.
;
_cell_angle_alpha 90
_cell_angle_beta 92.623(6)
_cell_angle_gamma 90
_cell_formula_units_Z 4
_cell_length_a 7.3551(4)
_cell_length_b 15.9601(8)
_cell_length_c 23.705(2)
_cell_measurement_reflns_used 3172
_cell_measurement_temperature 120.0(2)
_cell_measurement_theta_max 72.0910
_cell_measurement_theta_min 3.3970
_cell_volume 2779.8(3)
_computing_cell_refinement
;
CrysAlisPro, Agilent Technologies,
Version 1.171.37.35 (release 13-08-2014 CrysAlis171 .NET)
(compiled Aug 13 2014,18:06:01)
;
_computing_data_collection
;
CrysAlisPro, Agilent Technologies,
Version 1.171.37.35 (release 13-08-2014 CrysAlis171 .NET)
(compiled Aug 13 2014,18:06:01)
;
_computing_data_reduction
;
CrysAlisPro, Agilent Technologies,
Version 1.171.37.35 (release 13-08-2014 CrysAlis171 .NET)
(compiled Aug 13 2014,18:06:01)
;
_computing_molecular_graphics 'Olex2 (Dolomanov et al., 2009)'
_computing_publication_material 'Olex2 (Dolomanov et al., 2009)'
_computing_structure_refinement 'ShelXL (Sheldrick, 2015)'
_computing_structure_solution 'ShelXT (Sheldrick, 2015)'
_diffrn_ambient_environment N~2~
_diffrn_ambient_temperature 120.0(2)
_diffrn_detector 'CCD plate'
_diffrn_detector_area_resol_mean 5.3095
_diffrn_detector_type Atlas
_diffrn_measured_fraction_theta_full 0.999
_diffrn_measured_fraction_theta_max 0.975
_diffrn_measurement_details
;
  1 omega -114.00  -50.00   1.0000    4.7500
omega____ theta____ kappa____ phi______ frames
    -      -40.7934  -37.0000 -120.0000 64

  2 omega  -64.00   14.00   1.0000    4.7500
omega____ theta____ kappa____ phi______ frames
    -      -40.7934   57.0000   60.0000 78

  3 omega   26.00   76.00   1.0000    4.7500
omega____ theta____ kappa____ phi______ frames
    -       40.7934   37.0000  150.0000 50

  4 omega   19.00   61.00   1.0000    4.7500
omega____ theta____ kappa____ phi______ frames
    -       40.7934   37.0000    0.0000 42

  5 omega   36.00  112.00   1.0000   21.2500
omega____ theta____ kappa____ phi______ frames
    -      104.4397  -61.0000 -180.0000 76

  6 omega  127.00  174.00   1.0000   21.2500
omega____ theta____ kappa____ phi______ frames
    -      104.4397   61.0000  -30.0000 47

  7 omega   37.00  134.00   1.0000   21.2500
omega____ theta____ kappa____ phi______ frames
    -      104.4397  -65.0000  -30.0069 97

  8 omega   79.00  144.00   1.0000   21.2500
omega____ theta____ kappa____ phi______ frames
    -      104.4397   45.0000   90.0000 65

  9 omega   80.00  174.00   1.0000   21.2500
omega____ theta____ kappa____ phi______ frames
    -      104.4397   61.0000  120.0000 94

 10 omega   51.00   85.00   1.0000   21.2500
omega____ theta____ kappa____ phi______ frames
    -      104.4397  -45.0000  -30.0000 34
;
_diffrn_measurement_device 'four-circle diffractometer'
_diffrn_measurement_device_type 'SuperNova, Dual, Cu at zero, Atlas'
_diffrn_measurement_method '\w scans'
_diffrn_orient_matrix_UB_11 -0.0007845000
_diffrn_orient_matrix_UB_12 -0.0683336000
_diffrn_orient_matrix_UB_13 0.0458751000
_diffrn_orient_matrix_UB_21 0.1159010000
_diffrn_orient_matrix_UB_22 -0.0568722000
_diffrn_orient_matrix_UB_23 -0.0366558000
_diffrn_orient_matrix_UB_31 0.1748427000
_diffrn_orient_matrix_UB_32 0.0374139000
_diffrn_orient_matrix_UB_33 0.0280407000
_diffrn_radiation_monochromator mirror
_diffrn_radiation_probe x-ray
_diffrn_radiation_type CuK\a
_diffrn_radiation_wavelength 1.54184
_diffrn_reflns_av_unetI/netI 0.0823
_diffrn_reflns_Laue_measured_fraction_full 0.999
_diffrn_reflns_Laue_measured_fraction_max 0.975
_diffrn_reflns_limit_h_max 8
_diffrn_reflns_limit_h_min -8
_diffrn_reflns_limit_k_max 19
_diffrn_reflns_limit_k_min -19
_diffrn_reflns_limit_l_max 29
_diffrn_reflns_limit_l_min -26
_diffrn_reflns_number 6983
_diffrn_reflns_point_group_measured_fraction_full 0.999
_diffrn_reflns_point_group_measured_fraction_max 0.975
_diffrn_reflns_theta_full 67.684
_diffrn_reflns_theta_max 73.033
_diffrn_reflns_theta_min 3.339
_diffrn_source 'sealed X-ray tube'
_diffrn_source_type 'SuperNova (Cu) X-ray Source'
_exptl_absorpt_coefficient_mu 11.134
_exptl_absorpt_correction_T_max 0.936
_exptl_absorpt_correction_T_min 0.874
_exptl_absorpt_correction_type gaussian
_exptl_absorpt_process_details
;
CrysAlisPro, Agilent Technologies,
Version 1.171.37.35 (release 13-08-2014 CrysAlis171 .NET)
(compiled Aug 13 2014,18:06:01)
Numerical absorption correction based on gaussian integration over
            a multifaceted crystal model
Empirical absorption correction using spherical harmonics,
 implemented in SCALE3 ABSPACK scaling algorithm.
;
_exptl_crystal_colour orange
_exptl_crystal_colour_primary orange
_exptl_crystal_density_diffrn 1.588
_exptl_crystal_description block
_exptl_crystal_F_000 1304
_exptl_crystal_size_max 0.09
_exptl_crystal_size_mid 0.05
_exptl_crystal_size_min 0.03
_refine_diff_density_max 2.911
_refine_diff_density_min -1.882
_refine_diff_density_rms 0.245
_refine_ls_extinction_method none
_refine_ls_goodness_of_fit_ref 1.098
_refine_ls_hydrogen_treatment constr
_refine_ls_matrix_type full
_refine_ls_number_parameters 315
_refine_ls_number_reflns 6983
_refine_ls_number_restraints 447
_refine_ls_restrained_S_all 1.071
_refine_ls_R_factor_all 0.1095
_refine_ls_R_factor_gt 0.0739
_refine_ls_shift/su_max 0.001
_refine_ls_shift/su_mean 0.000
_refine_ls_structure_factor_coef Fsqd
_refine_ls_weighting_details 'w=1/[\s^2^(Fo^2^)+(0.0272P)^2^+107.2053P] where P=(Fo^2^+2Fc^2^)/3'
_refine_ls_weighting_scheme calc
_refine_ls_wR_factor_gt 0.1894
_refine_ls_wR_factor_ref 0.2022
_reflns_Friedel_coverage 0.000
_reflns_number_gt 4560
_reflns_number_total 6983
_reflns_threshold_expression 'I > 2\s(I)'
_cod_data_source_file c6dt02079h2.cif
_cod_data_source_block 2c
_cod_depositor_comments 'Adding full bibliography for 7039998--7040005.cif.'
_cod_database_code 7040004
_chemical_oxdiff_formula C20H30B10N2IrCl2
_shelx_space_group_comment
;
The symmetry employed for this shelxl refinement is uniquely defined
by the following loop, which should always be used as a source of
symmetry information in preference to the above space-group names.
They are only intended as comments.
;
_diffrn_oxdiff_twin_integration_method simultaneous
_olex2_refinement_description
;
1. Twinned data refinement
 Scales: 0.6695(18) 0.3305(18)
2. Fixed Uiso
 At 1.2 times of:
  All B(H) groups, All C(H) groups, All C(H,H) groups
 At 1.5 times of:
  All C(H,H,H) groups
3. Rigid body (RIGU) restrains
 All non-hydrogen atoms
 with sigma for 1-2 distances of 0.002 and sigma for 1-3 distances of 0.002
4.a Secondary CH2 refined with riding coordinates:
 C4(H4A,H4B), C5(H5A,H5B)
4.b Aromatic/amide H refined with riding coordinates:
 C6(H6), C7(H7)
4.c Idealised Me refined as rotating group:
 C1(H1A,H1B,H1C), C9(H9A,H9B,H9C), C15(H15A,H15B,H15C), C16(H16A,H16B,H16C),
 C17(H17A,H17B,H17C), C18(H18A,H18B,H18C), C19(H19A,H19B,H19C)
4.d Boron cage BH refined with riding coordinates:
 B3(H3), B4(H4), B5(H5), B6(H6A), B7(H7A), B8(H8), B9(H9), B10(H10), B11(H11),
 B12(H12)
;
_shelx_shelxl_version_number 2014/7
_olex2_submission_special_instructions 'No special instructions were received'

loop_
_space_group_symop_operation_xyz
'x, y, z'
'-x+1/2, y+1/2, -z+1/2'
'-x, -y, -z'
'x-1/2, -y-1/2, z-1/2'

loop_
_atom_site_label
_atom_site_type_symbol
_atom_site_fract_x
_atom_site_fract_y
_atom_site_fract_z
_atom_site_U_iso_or_equiv
_atom_site_adp_type
_atom_site_occupancy
_atom_site_site_symmetry_order
_atom_site_calc_flag
_atom_site_refinement_flags_posn
_atom_site_refinement_flags_adp
Ir1 Ir 0.49595(10) 0.49722(7) 0.77649(3) 0.02558(19) Uani 1 1 d . U
Cl1 Cl 0.2269(6) 0.5557(3) 0.8211(2) 0.0266(9) Uani 1 1 d . U
N1 N 0.333(2) 0.3411(10) 0.8310(7) 0.031(3) Uani 1 1 d . U
C1 C 0.044(4) 0.3979(18) 0.5478(11) 0.063(4) Uani 1 1 d . U
H1A H -0.0353 0.3625 0.5683 0.095 Uiso 1 1 calc GR .
H1B H -0.0198 0.4180 0.5142 0.095 Uiso 1 1 calc GR .
H1C H 0.0819 0.4445 0.5710 0.095 Uiso 1 1 calc GR .
Cl2 Cl 0.3281(6) 0.5250(3) 0.6866(2) 0.0285(10) Uani 1 1 d . U
N2 N 0.380(2) 0.3183(10) 0.7438(7) 0.030(3) Uani 1 1 d . U
C2 C 0.212(4) 0.3475(18) 0.5315(10) 0.053(3) Uani 1 1 d . U
C3 C 0.346(4) 0.3099(17) 0.5828(10) 0.050(3) Uani 1 1 d . U
B3 B 0.217(5) 0.243(2) 0.5403(12) 0.054(3) Uani 1 1 d . U
H3 H 0.1016 0.2055 0.5547 0.065 Uiso 1 1 calc R .
C4 C 0.287(3) 0.3198(16) 0.6433(9) 0.043(3) Uani 1 1 d . U
H4A H 0.2150 0.3704 0.6457 0.052 Uiso 1 1 calc R .
H4B H 0.2097 0.2728 0.6523 0.052 Uiso 1 1 calc R .
B4 B 0.209(5) 0.288(2) 0.4735(12) 0.055(3) Uani 1 1 d . U
H4 H 0.0906 0.2802 0.4438 0.066 Uiso 1 1 calc R .
C5 C 0.444(3) 0.3242(12) 0.6871(8) 0.034(3) Uani 1 1 d . U
H5A H 0.5285 0.2788 0.6808 0.041 Uiso 1 1 calc R .
H5B H 0.5089 0.3766 0.6829 0.041 Uiso 1 1 calc R .
B5 B 0.329(4) 0.383(2) 0.4770(12) 0.053(3) Uani 1 1 d . U
H5 H 0.2882 0.4364 0.4502 0.063 Uiso 1 1 calc R .
C6 C 0.316(3) 0.2431(13) 0.7664(9) 0.032(4) Uani 1 1 d . U
H6 H 0.2957 0.1926 0.7476 0.039 Uiso 1 1 calc R .
B6 B 0.418(4) 0.396(2) 0.5470(11) 0.051(3) Uani 1 1 d . U
H6A H 0.4366 0.4581 0.5662 0.061 Uiso 1 1 calc R .
C7 C 0.289(3) 0.2594(13) 0.8203(9) 0.034(4) Uani 1 1 d . U
H7 H 0.2477 0.2214 0.8464 0.041 Uiso 1 1 calc R .
B7 B 0.445(4) 0.219(2) 0.5615(12) 0.052(3) Uani 1 1 d . U
H7A H 0.4807 0.1660 0.5899 0.063 Uiso 1 1 calc R .
C8 C 0.392(2) 0.3819(11) 0.7834(8) 0.024(2) Uani 1 1 d . U
B8 B 0.364(5) 0.202(2) 0.4913(12) 0.056(3) Uani 1 1 d . U
H8 H 0.3490 0.1389 0.4739 0.067 Uiso 1 1 calc R .
C9 C 0.329(4) 0.3790(15) 0.8874(10) 0.047(6) Uani 1 1 d . U
H9A H 0.4269 0.3566 0.9111 0.071 Uiso 1 1 calc GR .
H9B H 0.2151 0.3667 0.9035 0.071 Uiso 1 1 calc GR .
H9C H 0.3435 0.4386 0.8843 0.071 Uiso 1 1 calc GR .
B9 B 0.435(5) 0.289(2) 0.4507(12) 0.054(3) Uani 1 1 d . U
H9 H 0.4656 0.2809 0.4061 0.064 Uiso 1 1 calc R .
C10 C 0.760(3) 0.4595(13) 0.8066(9) 0.030(2) Uani 1 1 d . U
B10 B 0.560(4) 0.3598(19) 0.4956(12) 0.052(3) Uani 1 1 d . U
H10 H 0.6700 0.3989 0.4802 0.062 Uiso 1 1 calc R .
C11 C 0.762(3) 0.4864(14) 0.7524(9) 0.036(2) Uani 1 1 d . U
B11 B 0.567(5) 0.314(2) 0.5643(12) 0.051(3) Uani 1 1 d . U
H11 H 0.6831 0.3218 0.5947 0.061 Uiso 1 1 calc R .
C12 C 0.720(3) 0.5790(13) 0.7522(10) 0.034(2) Uani 1 1 d . U
B12 B 0.580(4) 0.249(2) 0.5041(12) 0.053(3) Uani 1 1 d . U
H12 H 0.7065 0.2165 0.4942 0.064 Uiso 1 1 calc R .
C13 C 0.683(3) 0.5991(13) 0.8058(10) 0.034(2) Uani 1 1 d . U
C14 C 0.698(3) 0.5287(12) 0.8433(9) 0.033(2) Uani 1 1 d . U
C15 C 0.817(3) 0.3776(13) 0.8300(11) 0.042(4) Uani 1 1 d . U
H15A H 0.8165 0.3794 0.8704 0.063 Uiso 1 1 calc GR .
H15B H 0.9378 0.3649 0.8186 0.063 Uiso 1 1 calc GR .
H15C H 0.7346 0.3350 0.8160 0.063 Uiso 1 1 calc GR .
C16 C 0.853(3) 0.4468(15) 0.7035(10) 0.045(4) Uani 1 1 d . U
H16A H 0.8134 0.3898 0.6994 0.067 Uiso 1 1 calc GR .
H16B H 0.9825 0.4482 0.7105 0.067 Uiso 1 1 calc GR .
H16C H 0.8212 0.4773 0.6696 0.067 Uiso 1 1 calc GR .
C17 C 0.727(3) 0.6346(15) 0.6995(10) 0.043(4) Uani 1 1 d . U
H17A H 0.7062 0.6008 0.6663 0.065 Uiso 1 1 calc GR .
H17B H 0.8439 0.6608 0.6986 0.065 Uiso 1 1 calc GR .
H17C H 0.6340 0.6769 0.7006 0.065 Uiso 1 1 calc GR .
C18 C 0.613(3) 0.6843(13) 0.8252(11) 0.044(4) Uani 1 1 d . U
H18A H 0.6068 0.7224 0.7938 0.066 Uiso 1 1 calc GR .
H18B H 0.6937 0.7062 0.8544 0.066 Uiso 1 1 calc GR .
H18C H 0.4933 0.6778 0.8394 0.066 Uiso 1 1 calc GR .
C19 C 0.683(3) 0.5295(14) 0.9055(9) 0.044(4) Uani 1 1 d . U
H19A H 0.6038 0.5742 0.9159 0.066 Uiso 1 1 calc GR .
H19B H 0.8013 0.5377 0.9234 0.066 Uiso 1 1 calc GR .
H19C H 0.6339 0.4770 0.9175 0.066 Uiso 1 1 calc GR .

loop_
_atom_site_aniso_label
_atom_site_aniso_U_11
_atom_site_aniso_U_22
_atom_site_aniso_U_33
_atom_site_aniso_U_23
_atom_site_aniso_U_13
_atom_site_aniso_U_12
Ir1 0.0263(3) 0.0195(3) 0.0308(3) 0.0004(4) -0.0011(3) -0.0009(5)
Cl1 0.023(2) 0.019(2) 0.038(2) 0.0029(17) 0.0033(16) 0.0079(15)
N1 0.027(8) 0.028(4) 0.036(4) 0.002(3) 0.000(4) -0.005(4)
C1 0.065(7) 0.078(9) 0.046(8) -0.001(6) 0.004(5) 0.002(6)
Cl2 0.023(2) 0.025(2) 0.037(2) 0.0001(15) -0.0015(16) 0.0007(15)
N2 0.032(7) 0.023(4) 0.036(4) 0.001(3) 0.001(3) -0.002(4)
C2 0.060(6) 0.062(6) 0.037(4) 0.001(4) 0.002(4) -0.006(4)
C3 0.059(6) 0.057(6) 0.036(4) 0.000(3) 0.003(3) -0.006(5)
B3 0.062(6) 0.062(6) 0.038(5) -0.001(4) 0.003(4) -0.008(5)
C4 0.046(7) 0.048(9) 0.035(4) 0.001(4) 0.000(4) -0.008(5)
B4 0.064(6) 0.063(6) 0.039(5) 0.000(4) 0.003(4) -0.006(5)
C5 0.041(7) 0.026(7) 0.036(4) 0.000(3) 0.003(4) -0.004(5)
B5 0.061(6) 0.060(6) 0.037(5) 0.000(4) 0.003(4) -0.004(5)
C6 0.034(9) 0.026(4) 0.037(5) 0.002(3) 0.000(5) -0.005(4)
B6 0.060(6) 0.057(6) 0.036(5) 0.001(4) 0.004(4) -0.004(5)
C7 0.036(10) 0.030(4) 0.037(5) 0.002(3) 0.001(5) -0.007(5)
B7 0.063(6) 0.057(6) 0.038(5) 0.000(4) 0.005(4) -0.006(5)
C8 0.015(5) 0.021(3) 0.035(4) 0.001(3) -0.002(3) 0.002(3)
B8 0.067(7) 0.061(6) 0.039(5) 0.000(4) 0.004(4) -0.007(5)
C9 0.065(16) 0.039(8) 0.038(5) -0.002(5) 0.008(6) -0.013(9)
B9 0.063(7) 0.060(6) 0.038(5) 0.000(4) 0.004(4) -0.005(5)
C10 0.017(4) 0.022(4) 0.052(4) -0.002(3) -0.003(3) -0.006(3)
B10 0.061(6) 0.058(6) 0.037(5) 0.001(4) 0.004(4) -0.004(5)
C11 0.023(4) 0.032(4) 0.052(4) 0.000(3) 0.001(3) 0.000(3)
B11 0.059(6) 0.057(6) 0.037(5) 0.001(4) 0.004(4) -0.005(5)
C12 0.024(5) 0.029(4) 0.049(4) 0.000(3) -0.001(3) -0.003(3)
B12 0.064(6) 0.058(6) 0.038(5) 0.001(4) 0.005(4) -0.004(5)
C13 0.027(5) 0.027(4) 0.049(4) -0.001(3) -0.002(3) -0.003(3)
C14 0.024(5) 0.026(4) 0.048(4) -0.001(3) -0.004(3) -0.003(3)
C15 0.030(9) 0.028(5) 0.069(9) 0.002(5) -0.007(7) -0.002(5)
C16 0.023(8) 0.049(8) 0.062(6) -0.013(6) 0.006(6) -0.008(6)
C17 0.035(10) 0.040(7) 0.054(6) 0.008(5) 0.000(6) -0.005(6)
C18 0.037(10) 0.031(5) 0.063(9) -0.007(5) -0.003(7) 0.001(5)
C19 0.044(11) 0.038(9) 0.048(4) -0.001(4) -0.003(4) -0.001(7)

loop_
_atom_type_symbol
_atom_type_description
_atom_type_scat_dispersion_real
_atom_type_scat_dispersion_imag
_atom_type_scat_source
C C 0.0181 0.0091 'International Tables Vol C Tables 4.2.6.8 and 6.1.1.4'
H H 0.0000 0.0000 'International Tables Vol C Tables 4.2.6.8 and 6.1.1.4'
B B 0.0090 0.0039 'International Tables Vol C Tables 4.2.6.8 and 6.1.1.4'
Cl Cl 0.3639 0.7018 'International Tables Vol C Tables 4.2.6.8 and 6.1.1.4'
Ir Ir -4.7710 6.5667 'International Tables Vol C Tables 4.2.6.8 and 6.1.1.4'
N N 0.0311 0.0180 'International Tables Vol C Tables 4.2.6.8 and 6.1.1.4'

loop_
_exptl_crystal_face_index_h
_exptl_crystal_face_index_k
_exptl_crystal_face_index_l
_exptl_crystal_face_perp_dist
_exptl_oxdiff_crystal_face_indexfrac_h
_exptl_oxdiff_crystal_face_indexfrac_k
_exptl_oxdiff_crystal_face_indexfrac_l
_exptl_oxdiff_crystal_face_x
_exptl_oxdiff_crystal_face_y
_exptl_oxdiff_crystal_face_z
1 3 14 0.0164 0.9963 2.9885 14.0107 0.4377 -0.5681 0.6789
-1 -3 -14 0.0164 -0.9963 -2.9885 -14.0107 -0.4377 0.5681 -0.6789
-3 5 8 0.0283 -3.0013 5.0114 8.0074 0.0272 -0.9264 -0.1127
3 -5 -8 0.0283 3.0013 -5.0114 -8.0074 -0.0272 0.9264 0.1127
1 -6 12 0.0203 1.0017 -6.0080 12.0118 0.9608 0.0175 0.2872
2 2 13 0.0198 1.9962 1.9838 13.0094 0.4597 -0.3583 0.7880
-1 6 -12 0.0171 -1.0017 6.0080 -12.0118 -0.9608 -0.0175 -0.2872
-1 8 10 0.0183 -1.0047 7.9991 10.0069 -0.0868 -0.9382 0.4042
4 4 -3 0.0286 3.9949 3.9785 -3.0066 -0.4129 0.3470 0.7630
0 -2 15 0.0177 -0.0001 -2.0050 15.0139 0.8258 -0.4363 0.3460
-2 -8 5 0.0407 -1.9943 -7.9887 5.0084 0.7772 0.0396 -0.5071
0 -7 -11 0.0139 0.0050 -6.9937 -11.0074 -0.0271 0.8018 -0.5695

loop_
_geom_angle_atom_site_label_1
_geom_angle_atom_site_label_2
_geom_angle_atom_site_label_3
_geom_angle
Cl2 Ir1 Cl1 85.53(15)
C8 Ir1 Cl1 89.8(5)
C8 Ir1 Cl2 93.3(5)
C8 Ir1 C10 93.3(7)
C8 Ir1 C11 108.3(8)
C8 Ir1 C12 149.4(8)
C8 Ir1 C13 151.8(8)
C8 Ir1 C14 113.7(7)
C10 Ir1 Cl1 134.5(6)
C10 Ir1 Cl2 139.4(6)
C10 Ir1 C12 64.7(8)
C10 Ir1 C13 63.9(8)
C10 Ir1 C14 40.5(7)
C11 Ir1 Cl1 159.4(6)
C11 Ir1 Cl2 102.7(6)
C11 Ir1 C10 37.7(8)
C11 Ir1 C12 41.3(8)
C11 Ir1 C13 64.5(8)
C11 Ir1 C14 66.4(8)
C12 Ir1 Cl1 120.8(6)
C12 Ir1 Cl2 91.1(6)
C12 Ir1 C13 35.6(8)
C13 Ir1 Cl1 94.9(6)
C13 Ir1 Cl2 114.8(6)
C14 Ir1 Cl1 97.7(6)
C14 Ir1 Cl2 152.7(5)
C14 Ir1 C12 63.9(8)
C14 Ir1 C13 38.0(8)
C7 N1 C8 112.1(17)
C7 N1 C9 123.4(18)
C8 N1 C9 124.4(17)
H1A C1 H1B 109.5
H1A C1 H1C 109.5
H1B C1 H1C 109.5
C2 C1 H1A 109.5
C2 C1 H1B 109.5
C2 C1 H1C 109.5
C6 N2 C5 122.6(16)
C8 N2 C5 124.6(16)
C8 N2 C6 112.4(16)
C1 C2 C3 118(2)
C1 C2 B3 120(2)
C1 C2 B4 122(2)
C1 C2 B5 118(2)
C1 C2 B6 115(2)
C3 C2 B3 62.5(17)
C3 C2 B4 113(2)
C3 C2 B5 112(2)
C3 C2 B6 61.0(16)
B3 C2 B6 114(2)
B4 C2 B3 62.2(18)
B4 C2 B5 63.1(18)
B4 C2 B6 114(2)
B5 C2 B3 115(2)
B5 C2 B6 62.5(16)
C2 C3 B3 60.0(17)
C2 C3 B6 61.9(16)
C2 C3 B7 110(2)
C2 C3 B11 110.0(19)
C4 C3 C2 118(2)
C4 C3 B3 116(2)
C4 C3 B6 119(2)
C4 C3 B7 121(2)
C4 C3 B11 124(2)
B6 C3 B3 113(2)
B6 C3 B7 113(2)
B7 C3 B3 61.9(18)
B11 C3 B3 112(2)
B11 C3 B6 61.4(17)
B11 C3 B7 62.0(17)
C2 B3 C3 57.5(16)
C2 B3 H3 124.1
C2 B3 B4 58.5(17)
C2 B3 B7 105(2)
C2 B3 B8 107(2)
C3 B3 H3 124.3
C3 B3 B4 106(2)
C3 B3 B7 58.7(17)
C3 B3 B8 106(2)
B4 B3 H3 120.8
B4 B3 B7 110(2)
B4 B3 B8 62.7(19)
B7 B3 H3 121.9
B8 B3 H3 121.3
B8 B3 B7 59.9(17)
C3 C4 H4A 108.7
C3 C4 H4B 108.7
H4A C4 H4B 107.6
C5 C4 C3 114(2)
C5 C4 H4A 108.7
C5 C4 H4B 108.7
C2 B4 B3 59.3(17)
C2 B4 H4 124.5
C2 B4 B5 58.6(17)
C2 B4 B8 105(2)
C2 B4 B9 105(2)
B3 B4 H4 122.0
B3 B4 B5 109(2)
B3 B4 B8 58.9(18)
B3 B4 B9 107(2)
B5 B4 H4 120.3
B5 B4 B8 109(2)
B5 B4 B9 61.7(18)
B8 B4 H4 122.8
B9 B4 H4 122.3
B9 B4 B8 59.3(18)
N2 C5 C4 111.1(17)
N2 C5 H5A 109.4
N2 C5 H5B 109.4
C4 C5 H5A 109.4
C4 C5 H5B 109.4
H5A C5 H5B 108.0
C2 B5 B4 58.2(17)
C2 B5 H5 124.5
C2 B5 B6 60.0(16)
C2 B5 B9 103(2)
C2 B5 B10 105(2)
B4 B5 H5 121.5
B4 B5 B6 108(2)
B4 B5 B9 59.5(18)
B4 B5 B10 108(2)
B6 B5 H5 122.0
B6 B5 B9 106(2)
B6 B5 B10 58.7(17)
B9 B5 H5 123.8
B10 B5 H5 122.6
B10 B5 B9 59.5(17)
N2 C6 H6 127.3
C7 C6 N2 105.4(18)
C7 C6 H6 127.3
C2 B6 B5 57.5(16)
C2 B6 H6A 125.6
C2 B6 B10 105(2)
C2 B6 B11 104(2)
C3 B6 C2 57.2(15)
C3 B6 B5 105(2)
C3 B6 H6A 123.7
C3 B6 B10 107(2)
C3 B6 B11 59.1(17)
B5 B6 H6A 121.9
B10 B6 B5 60.6(17)
B10 B6 H6A 121.6
B10 B6 B11 61.8(17)
B11 B6 B5 109(2)
B11 B6 H6A 121.2
N1 C7 H7 125.6
C6 C7 N1 108.9(19)
C6 C7 H7 125.6
C3 B7 B3 59.3(17)
C3 B7 H7A 124.0
C3 B7 B8 106(2)
C3 B7 B11 58.6(17)
C3 B7 B12 104(2)
B3 B7 H7A 122.4
B3 B7 B12 106(2)
B8 B7 B3 59.3(17)
B8 B7 H7A 122.0
B8 B7 B11 108(2)
B8 B7 B12 59.7(17)
B11 B7 B3 107(2)
B11 B7 H7A 121.7
B11 B7 B12 59.6(16)
B12 B7 H7A 123.3
N1 C8 Ir1 129.2(14)
N2 C8 Ir1 129.3(14)
N2 C8 N1 101.2(15)
B3 B8 B4 58.4(17)
B3 B8 B7 60.8(17)
B3 B8 H8 122.1
B3 B8 B9 106(2)
B3 B8 B12 108(2)
B4 B8 H8 123.4
B7 B8 B4 107(2)
B7 B8 H8 121.0
B7 B8 B9 108(2)
B7 B8 B12 61.0(17)
B9 B8 B4 59.2(18)
B9 B8 H8 122.8
B12 B8 B4 106(2)
B12 B8 H8 122.0
B12 B8 B9 58.7(17)
N1 C9 H9A 109.5
N1 C9 H9B 109.5
N1 C9 H9C 109.5
H9A C9 H9B 109.5
H9A C9 H9C 109.5
H9B C9 H9C 109.5
B4 B9 B5 58.7(18)
B4 B9 B8 61.5(19)
B4 B9 H9 121.8
B4 B9 B10 107(2)
B5 B9 H9 122.5
B8 B9 B5 108(2)
B8 B9 H9 120.6
B8 B9 B10 109(2)
B10 B9 B5 59.1(17)
B10 B9 H9 121.9
B12 B9 B4 109(2)
B12 B9 B5 108(2)
B12 B9 B8 60.4(17)
B12 B9 H9 120.8
B12 B9 B10 60.9(18)
C11 C10 Ir1 68.9(12)
C11 C10 C14 109.6(19)
C11 C10 C15 128(2)
C14 C10 Ir1 71.7(11)
C15 C10 Ir1 128.2(14)
C15 C10 C14 122(2)
B5 B10 B9 61.4(18)
B5 B10 H10 120.9
B5 B10 B11 108(2)
B5 B10 B12 108(2)
B6 B10 B5 60.6(17)
B6 B10 B9 109(2)
B6 B10 H10 121.4
B6 B10 B11 59.4(17)
B6 B10 B12 107(2)
B9 B10 H10 122.0
B9 B10 B11 106(2)
B9 B10 B12 58.4(17)
B11 B10 H10 123.0
B12 B10 H10 122.6
B12 B10 B11 59.3(17)
C10 C11 Ir1 73.4(12)
C10 C11 C12 107.5(19)
C10 C11 C16 128(2)
C12 C11 Ir1 73.9(11)
C16 C11 Ir1 135.2(15)
C16 C11 C12 120.5(19)
C3 B11 B6 59.5(17)
C3 B11 B7 59.4(18)
C3 B11 B10 105(2)
C3 B11 H11 123.9
C3 B11 B12 106(2)
B6 B11 B7 109(2)
B6 B11 B10 58.8(16)
B6 B11 H11 121.7
B6 B11 B12 108(2)
B7 B11 B10 109(2)
B7 B11 H11 120.4
B7 B11 B12 61.0(17)
B10 B11 H11 122.5
B12 B11 B10 60.2(16)
B12 B11 H11 121.8
C11 C12 Ir1 64.7(11)
C11 C12 C17 123.6(19)
C13 C12 Ir1 73.1(13)
C13 C12 C11 106.3(19)
C13 C12 C17 130(2)
C17 C12 Ir1 127.5(15)
B7 B12 H12 122.4
B8 B12 B7 59.2(16)
B8 B12 B10 109(2)
B8 B12 H12 121.6
B9 B12 B7 108(2)
B9 B12 B8 60.8(18)
B9 B12 B10 60.7(18)
B9 B12 B11 109(2)
B9 B12 H12 121.0
B10 B12 B7 108(2)
B10 B12 H12 121.0
B11 B12 B7 59.4(16)
B11 B12 B8 108(2)
B11 B12 B10 60.5(17)
B11 B12 H12 121.8
C12 C13 Ir1 71.3(12)
C12 C13 C14 112.6(19)
C12 C13 C18 125(2)
C14 C13 Ir1 69.4(11)
C14 C13 C18 122(2)
C18 C13 Ir1 122.2(15)
C10 C14 Ir1 67.8(11)
C13 C14 Ir1 72.5(12)
C13 C14 C10 103.7(18)
C13 C14 C19 127.1(19)
C19 C14 Ir1 130.3(15)
C19 C14 C10 128.6(19)
C10 C15 H15A 109.5
C10 C15 H15B 109.5
C10 C15 H15C 109.5
H15A C15 H15B 109.5
H15A C15 H15C 109.5
H15B C15 H15C 109.5
C11 C16 H16A 109.5
C11 C16 H16B 109.5
C11 C16 H16C 109.5
H16A C16 H16B 109.5
H16A C16 H16C 109.5
H16B C16 H16C 109.5
C12 C17 H17A 109.5
C12 C17 H17B 109.5
C12 C17 H17C 109.5
H17A C17 H17B 109.5
H17A C17 H17C 109.5
H17B C17 H17C 109.5
C13 C18 H18A 109.5
C13 C18 H18B 109.5
C13 C18 H18C 109.5
H18A C18 H18B 109.5
H18A C18 H18C 109.5
H18B C18 H18C 109.5
C14 C19 H19A 109.5
C14 C19 H19B 109.5
C14 C19 H19C 109.5
H19A C19 H19B 109.5
H19A C19 H19C 109.5
H19B C19 H19C 109.5

loop_
_geom_bond_atom_site_label_1
_geom_bond_atom_site_label_2
_geom_bond_distance
Ir1 Cl1 2.469(4)
Ir1 Cl2 2.454(5)
Ir1 C8 2.002(18)
Ir1 C10 2.12(2)
Ir1 C11 2.069(19)
Ir1 C12 2.20(2)
Ir1 C13 2.22(2)
Ir1 C14 2.18(2)
N1 C7 1.36(3)
N1 C8 1.39(2)
N1 C9 1.47(3)
C1 H1A 0.9600
C1 H1B 0.9600
C1 H1C 0.9600
C1 C2 1.54(4)
N2 C5 1.45(3)
N2 C6 1.40(2)
N2 C8 1.38(2)
C2 C3 1.64(4)
C2 B3 1.69(4)
C2 B4 1.67(4)
C2 B5 1.68(4)
C2 B6 1.73(4)
C3 B3 1.73(4)
C3 C4 1.52(3)
C3 B6 1.71(4)
C3 B7 1.72(4)
C3 B11 1.70(4)
B3 H3 1.1000
B3 B4 1.74(4)
B3 B7 1.77(4)
B3 B8 1.75(4)
C4 H4A 0.9700
C4 H4B 0.9700
C4 C5 1.52(3)
B4 H4 1.1000
B4 B5 1.76(5)
B4 B8 1.81(5)
B4 B9 1.77(4)
C5 H5A 0.9700
C5 H5B 0.9700
B5 H5 1.1000
B5 B6 1.77(4)
B5 B9 1.81(4)
B5 B10 1.77(4)
C6 H6 0.9300
C6 C7 1.33(3)
B6 H6A 1.1000
B6 B10 1.74(4)
B6 B11 1.74(4)
C7 H7 0.9300
B7 H7A 1.1000
B7 B8 1.76(4)
B7 B11 1.76(4)
B7 B12 1.79(4)
B8 H8 1.1000
B8 B9 1.77(4)
B8 B12 1.77(4)
C9 H9A 0.9600
C9 H9B 0.9600
C9 H9C 0.9600
B9 H9 1.1000
B9 B10 1.78(4)
B9 B12 1.74(4)
C10 C11 1.36(3)
C10 C14 1.49(3)
C10 C15 1.47(3)
B10 H10 1.1000
B10 B11 1.79(4)
B10 B12 1.78(4)
C11 C12 1.51(3)
C11 C16 1.50(3)
B11 H11 1.1000
B11 B12 1.77(4)
C12 C13 1.35(3)
C12 C17 1.54(3)
B12 H12 1.1000
C13 C14 1.43(3)
C13 C18 1.53(3)
C14 C19 1.48(3)
C15 H15A 0.9600
C15 H15B 0.9600
C15 H15C 0.9600
C16 H16A 0.9600
C16 H16B 0.9600
C16 H16C 0.9600
C17 H17A 0.9600
C17 H17B 0.9600
C17 H17C 0.9600
C18 H18A 0.9600
C18 H18B 0.9600
C18 H18C 0.9600
C19 H19A 0.9600
C19 H19B 0.9600
C19 H19C 0.9600

loop_
_geom_torsion_atom_site_label_1
_geom_torsion_atom_site_label_2
_geom_torsion_atom_site_label_3
_geom_torsion_atom_site_label_4
_geom_torsion
Ir1 C10 C11 C12 66.6(13)
Ir1 C10 C11 C16 -135(2)
Ir1 C10 C14 C13 -64.4(13)
Ir1 C10 C14 C19 125(2)
Ir1 C11 C12 C13 61.8(15)
Ir1 C11 C12 C17 -119.7(19)
Ir1 C12 C13 C14 57.1(16)
Ir1 C12 C13 C18 -117(2)
Ir1 C13 C14 C10 61.1(13)
Ir1 C13 C14 C19 -128(2)
C1 C2 C3 B3 111(3)
C1 C2 C3 C4 6(4)
C1 C2 C3 B6 -105(3)
C1 C2 C3 B7 149(2)
C1 C2 C3 B11 -144(2)
C1 C2 B3 C3 -108(2)
C1 C2 B3 B4 112(3)
C1 C2 B3 B7 -143(2)
C1 C2 B3 B8 154(2)
C1 C2 B4 B3 -110(3)
C1 C2 B4 B5 107(3)
C1 C2 B4 B8 -149(2)
C1 C2 B4 B9 149(2)
C1 C2 B5 B4 -113(3)
C1 C2 B5 B6 105(3)
C1 C2 B5 B9 -154(2)
C1 C2 B5 B10 144(2)
C1 C2 B6 C3 109(2)
C1 C2 B6 B5 -110(3)
C1 C2 B6 B10 -150(2)
C1 C2 B6 B11 146(2)
N2 C6 C7 N1 0(2)
C2 C3 B3 B4 35(2)
C2 C3 B3 B7 139(2)
C2 C3 B3 B8 100(2)
C2 C3 C4 C5 -152(2)
C2 C3 B6 B5 -33(2)
C2 C3 B6 B10 -97(2)
C2 C3 B6 B11 -137(2)
C2 C3 B7 B3 -37(2)
C2 C3 B7 B8 1(3)
C2 C3 B7 B11 103(2)
C2 C3 B7 B12 63(3)
C2 C3 B11 B6 40(2)
C2 C3 B11 B7 -102(2)
C2 C3 B11 B10 1(3)
C2 C3 B11 B12 -62(3)
C2 B3 B4 B5 33(2)
C2 B3 B4 B8 134(2)
C2 B3 B4 B9 98(2)
C2 B3 B7 C3 35.2(18)
C2 B3 B7 B8 -101(2)
C2 B3 B7 B11 0(3)
C2 B3 B7 B12 -62(2)
C2 B3 B8 B4 -39(2)
C2 B3 B8 B7 98(2)
C2 B3 B8 B9 -3(3)
C2 B3 B8 B12 58(3)
C2 B4 B5 B6 35(2)
C2 B4 B5 B9 133(2)
C2 B4 B5 B10 97(2)
C2 B4 B8 B3 39(2)
C2 B4 B8 B7 1(3)
C2 B4 B8 B9 -99(2)
C2 B4 B8 B12 -63(2)
C2 B4 B9 B5 -40(2)
C2 B4 B9 B8 98(2)
C2 B4 B9 B10 -5(3)
C2 B4 B9 B12 60(3)
C2 B5 B6 C3 33(2)
C2 B5 B6 B10 134(2)
C2 B5 B6 B11 95(2)
C2 B5 B9 B4 40(2)
C2 B5 B9 B8 2(3)
C2 B5 B9 B10 -100(2)
C2 B5 B9 B12 -62(3)
C2 B5 B10 B6 -40(2)
C2 B5 B10 B9 97(2)
C2 B5 B10 B11 -2(3)
C2 B5 B10 B12 60(3)
C2 B6 B10 B5 39(2)
C2 B6 B10 B9 -1(3)
C2 B6 B10 B11 -99(2)
C2 B6 B10 B12 -63(3)
C2 B6 B11 C3 -36.2(17)
C2 B6 B11 B7 -2(2)
C2 B6 B11 B10 99(2)
C2 B6 B11 B12 62(3)
C3 C2 B3 B4 -140(2)
C3 C2 B3 B7 -35.7(18)
C3 C2 B3 B8 -98(2)
C3 C2 B4 B3 38(2)
C3 C2 B4 B5 -105(2)
C3 C2 B4 B8 -1(3)
C3 C2 B4 B9 -63(3)
C3 C2 B5 B4 105(2)
C3 C2 B5 B6 -36(2)
C3 C2 B5 B9 64(3)
C3 C2 B5 B10 3(3)
C3 C2 B6 B5 141(2)
C3 C2 B6 B10 101(2)
C3 C2 B6 B11 37.1(18)
C3 B3 B4 C2 -34(2)
C3 B3 B4 B5 -1(3)
C3 B3 B4 B8 100(2)
C3 B3 B4 B9 64(3)
C3 B3 B7 B8 -136(2)
C3 B3 B7 B11 -35.0(18)
C3 B3 B7 B12 -98(2)
C3 B3 B8 B4 -100(2)
C3 B3 B8 B7 38(2)
C3 B3 B8 B9 -64(3)
C3 B3 B8 B12 -2(3)
C3 C4 C5 N2 -169.7(19)
C3 B6 B10 B5 98(2)
C3 B6 B10 B9 59(3)
C3 B6 B10 B11 -39(2)
C3 B6 B10 B12 -3(3)
C3 B6 B11 B7 33.9(18)
C3 B6 B11 B10 135(2)
C3 B6 B11 B12 99(2)
C3 B7 B8 B3 -38(2)
C3 B7 B8 B4 -1(3)
C3 B7 B8 B9 61(3)
C3 B7 B8 B12 98(2)
C3 B7 B11 B6 -34.0(18)
C3 B7 B11 B10 -97(2)
C3 B7 B11 B12 -134(2)
C3 B7 B12 B8 -100(2)
C3 B7 B12 B9 -62(3)
C3 B7 B12 B10 2(3)
C3 B7 B12 B11 39(2)
C3 B11 B12 B7 -40(2)
C3 B11 B12 B8 -4(3)
C3 B11 B12 B9 60(3)
C3 B11 B12 B10 98(2)
B3 C2 C3 C4 -106(3)
B3 C2 C3 B6 144(2)
B3 C2 C3 B7 38(2)
B3 C2 C3 B11 105(2)
B3 C2 B4 B5 -143(2)
B3 C2 B4 B8 -39(2)
B3 C2 B4 B9 -101(2)
B3 C2 B5 B4 36(2)
B3 C2 B5 B6 -105(3)
B3 C2 B5 B9 -4(3)
B3 C2 B5 B10 -66(3)
B3 C2 B6 C3 -35(2)
B3 C2 B6 B5 107(2)
B3 C2 B6 B10 67(3)
B3 C2 B6 B11 2(3)
B3 C3 C4 C5 140(2)
B3 C3 B6 C2 33(2)
B3 C3 B6 B5 0(3)
B3 C3 B6 B10 -63(3)
B3 C3 B6 B11 -104(2)
B3 C3 B7 B8 38(2)
B3 C3 B7 B11 140(2)
B3 C3 B7 B12 100(2)
B3 C3 B11 B6 104(2)
B3 C3 B11 B7 -38(2)
B3 C3 B11 B10 66(3)
B3 C3 B11 B12 3(3)
B3 B4 B5 C2 -33(2)
B3 B4 B5 B6 1(3)
B3 B4 B5 B9 100(2)
B3 B4 B5 B10 64(3)
B3 B4 B8 B7 -38(2)
B3 B4 B8 B9 -139(2)
B3 B4 B8 B12 -102(2)
B3 B4 B9 B5 -102(2)
B3 B4 B9 B8 36(2)
B3 B4 B9 B10 -67(3)
B3 B4 B9 B12 -2(3)
B3 B7 B8 B4 37(2)
B3 B7 B8 B9 99(3)
B3 B7 B8 B12 136(2)
B3 B7 B11 C3 35.3(18)
B3 B7 B11 B6 1(3)
B3 B7 B11 B10 -61(3)
B3 B7 B11 B12 -99(2)
B3 B7 B12 B8 -38(2)
B3 B7 B12 B9 -1(3)
B3 B7 B12 B10 64(3)
B3 B7 B12 B11 101(2)
B3 B8 B9 B4 -36(2)
B3 B8 B9 B5 1(3)
B3 B8 B9 B10 64(3)
B3 B8 B9 B12 102(2)
B3 B8 B12 B7 40(2)
B3 B8 B12 B9 -98(2)
B3 B8 B12 B10 -60(3)
B3 B8 B12 B11 4(3)
C4 C3 B3 C2 109(3)
C4 C3 B3 B4 144(2)
C4 C3 B3 B7 -112(3)
C4 C3 B3 B8 -151(2)
C4 C3 B6 C2 -108(3)
C4 C3 B6 B5 -142(2)
C4 C3 B6 B10 155(2)
C4 C3 B6 B11 115(3)
C4 C3 B7 B3 105(3)
C4 C3 B7 B8 144(2)
C4 C3 B7 B11 -114(3)
C4 C3 B7 B12 -154(2)
C4 C3 B11 B6 -108(3)
C4 C3 B11 B7 110(3)
C4 C3 B11 B10 -147(2)
C4 C3 B11 B12 150(2)
B4 C2 C3 B3 -38(2)
B4 C2 C3 C4 -144(2)
B4 C2 C3 B6 106(2)
B4 C2 C3 B7 0(3)
B4 C2 C3 B11 66(3)
B4 C2 B3 C3 140(2)
B4 C2 B3 B7 104(2)
B4 C2 B3 B8 42(2)
B4 C2 B5 B6 -141(2)
B4 C2 B5 B9 -40(2)
B4 C2 B5 B10 -102(2)
B4 C2 B6 C3 -103(2)
B4 C2 B6 B5 38(2)
B4 C2 B6 B10 -2(3)
B4 C2 B6 B11 -66(3)
B4 B3 B7 C3 97(2)
B4 B3 B7 B8 -39(2)
B4 B3 B7 B11 62(3)
B4 B3 B7 B12 -1(3)
B4 B3 B8 B7 138(2)
B4 B3 B8 B9 36(2)
B4 B3 B8 B12 98(2)
B4 B5 B6 C2 -34(2)
B4 B5 B6 C3 -1(3)
B4 B5 B6 B10 100(2)
B4 B5 B6 B11 61(3)
B4 B5 B9 B8 -38(2)
B4 B5 B9 B10 -139(2)
B4 B5 B9 B12 -102(2)
B4 B5 B10 B6 -101(2)
B4 B5 B10 B9 36.1(19)
B4 B5 B10 B11 -63(3)
B4 B5 B10 B12 0(3)
B4 B8 B9 B5 37(2)
B4 B8 B9 B10 99(2)
B4 B8 B9 B12 138(2)
B4 B8 B12 B7 101(2)
B4 B8 B12 B9 -37.1(19)
B4 B8 B12 B10 1(3)
B4 B8 B12 B11 65(2)
B4 B9 B10 B5 -36(2)
B4 B9 B10 B6 4(3)
B4 B9 B10 B11 66(3)
B4 B9 B10 B12 103(2)
B4 B9 B12 B7 2(3)
B4 B9 B12 B8 39(2)
B4 B9 B12 B10 -99(2)
B4 B9 B12 B11 -61(3)
C5 N2 C6 C7 173.0(18)
C5 N2 C8 Ir1 0(3)
C5 N2 C8 N1 -172.9(17)
B5 C2 C3 B3 -107(2)
B5 C2 C3 C4 147(2)
B5 C2 C3 B6 37(2)
B5 C2 C3 B7 -69(3)
B5 C2 C3 B11 -3(3)
B5 C2 B3 C3 103(2)
B5 C2 B3 B4 -36(2)
B5 C2 B3 B7 68(3)
B5 C2 B3 B8 5(3)
B5 C2 B4 B3 143(2)
B5 C2 B4 B8 104(2)
B5 C2 B4 B9 42(2)
B5 C2 B6 C3 -141(2)
B5 C2 B6 B10 -40(2)
B5 C2 B6 B11 -104(2)
B5 B4 B8 B3 101(2)
B5 B4 B8 B7 63(3)
B5 B4 B8 B9 -38(2)
B5 B4 B8 B12 -1(3)
B5 B4 B9 B8 139(2)
B5 B4 B9 B10 36(2)
B5 B4 B9 B12 100(2)
B5 B6 B10 B9 -39(2)
B5 B6 B10 B11 -137(2)
B5 B6 B10 B12 -101(2)
B5 B6 B11 C3 -96(2)
B5 B6 B11 B7 -62(3)
B5 B6 B11 B10 39(2)
B5 B6 B11 B12 2(3)
B5 B9 B10 B6 39(2)
B5 B9 B10 B11 102(2)
B5 B9 B10 B12 138(2)
B5 B9 B12 B7 64(3)
B5 B9 B12 B8 101(2)
B5 B9 B12 B10 -37(2)
B5 B9 B12 B11 1(3)
B5 B10 B11 C3 1(3)
B5 B10 B11 B6 -38(2)
B5 B10 B11 B7 63(3)
B5 B10 B11 B12 101(2)
B5 B10 B12 B7 -63(3)
B5 B10 B12 B8 0(3)
B5 B10 B12 B9 38(2)
B5 B10 B12 B11 -100(2)
C6 N2 C5 C4 73(2)
C6 N2 C8 Ir1 173.6(13)
C6 N2 C8 N1 0(2)
B6 C2 C3 B3 -144(2)
B6 C2 C3 C4 110(3)
B6 C2 C3 B7 -106(2)
B6 C2 C3 B11 -39(2)
B6 C2 B3 C3 34(2)
B6 C2 B3 B4 -106(2)
B6 C2 B3 B7 -2(3)
B6 C2 B3 B8 -64(3)
B6 C2 B4 B3 105(3)
B6 C2 B4 B5 -37(2)
B6 C2 B4 B8 66(3)
B6 C2 B4 B9 5(3)
B6 C2 B5 B4 141(2)
B6 C2 B5 B9 101(2)
B6 C2 B5 B10 39(2)
B6 C3 B3 C2 -34(2)
B6 C3 B3 B4 1(3)
B6 C3 B3 B7 105(2)
B6 C3 B3 B8 66(3)
B6 C3 C4 C5 -80(3)
B6 C3 B7 B3 -104(2)
B6 C3 B7 B8 -66(3)
B6 C3 B7 B11 36(2)
B6 C3 B7 B12 -4(3)
B6 C3 B11 B7 -142(2)
B6 C3 B11 B10 -38.7(19)
B6 C3 B11 B12 -101(2)
B6 B5 B9 B4 102(2)
B6 B5 B9 B8 64(3)
B6 B5 B9 B10 -38(2)
B6 B5 B9 B12 0(3)
B6 B5 B10 B9 137(2)
B6 B5 B10 B11 38(2)
B6 B5 B10 B12 100(2)
B6 B10 B11 C3 39(2)
B6 B10 B11 B7 101(3)
B6 B10 B11 B12 139(2)
B6 B10 B12 B7 1(3)
B6 B10 B12 B8 64(3)
B6 B10 B12 B9 102(2)
B6 B10 B12 B11 -36(2)
B6 B11 B12 B7 -102(2)
B6 B11 B12 B8 -66(3)
B6 B11 B12 B9 -2(3)
B6 B11 B12 B10 36(2)
C7 N1 C8 Ir1 -173.3(14)
C7 N1 C8 N2 0(2)
B7 C3 B3 C2 -139(2)
B7 C3 B3 B4 -104(2)
B7 C3 B3 B8 -39(2)
B7 C3 C4 C5 69(3)
B7 C3 B6 C2 101(2)
B7 C3 B6 B5 68(3)
B7 C3 B6 B10 5(3)
B7 C3 B6 B11 -36(2)
B7 C3 B11 B6 142(2)
B7 C3 B11 B10 103(2)
B7 C3 B11 B12 40.7(19)
B7 B3 B4 C2 -96(2)
B7 B3 B4 B5 -63(3)
B7 B3 B4 B8 38(2)
B7 B3 B4 B9 2(3)
B7 B3 B8 B4 -138(2)
B7 B3 B8 B9 -102(2)
B7 B3 B8 B12 -40(2)
B7 B8 B9 B4 -100(2)
B7 B8 B9 B5 -63(3)
B7 B8 B9 B10 0(3)
B7 B8 B9 B12 38(2)
B7 B8 B12 B9 -138(2)
B7 B8 B12 B10 -100(2)
B7 B8 B12 B11 -36(2)
B7 B11 B12 B8 36(2)
B7 B11 B12 B9 100(2)
B7 B11 B12 B10 138(2)
C8 N1 C7 C6 0(2)
C8 N2 C5 C4 -114(2)
C8 N2 C6 C7 -1(2)
B8 B3 B4 C2 -134(2)
B8 B3 B4 B5 -101(3)
B8 B3 B4 B9 -36(2)
B8 B3 B7 C3 136(2)
B8 B3 B7 B11 101(2)
B8 B3 B7 B12 39(2)
B8 B4 B5 C2 -96(2)
B8 B4 B5 B6 -61(3)
B8 B4 B5 B9 37.0(19)
B8 B4 B5 B10 1(3)
B8 B4 B9 B5 -139(2)
B8 B4 B9 B10 -103(2)
B8 B4 B9 B12 -38(2)
B8 B7 B11 C3 98(2)
B8 B7 B11 B6 64(3)
B8 B7 B11 B10 1(3)
B8 B7 B11 B12 -36(2)
B8 B7 B12 B9 38(2)
B8 B7 B12 B10 102(2)
B8 B7 B12 B11 139(2)
B8 B9 B10 B5 -100(2)
B8 B9 B10 B6 -61(3)
B8 B9 B10 B11 1(3)
B8 B9 B10 B12 38(2)
B8 B9 B12 B7 -37(2)
B8 B9 B12 B10 -138(2)
B8 B9 B12 B11 -100(2)
C9 N1 C7 C6 -177(2)
C9 N1 C8 Ir1 3(3)
C9 N1 C8 N2 176.3(19)
B9 B4 B5 C2 -133(2)
B9 B4 B5 B6 -98(2)
B9 B4 B5 B10 -36.1(19)
B9 B4 B8 B3 139(2)
B9 B4 B8 B7 101(2)
B9 B4 B8 B12 36.9(19)
B9 B5 B6 C2 -97(2)
B9 B5 B6 C3 -63(3)
B9 B5 B6 B10 38(2)
B9 B5 B6 B11 -1(3)
B9 B5 B10 B6 -137(2)
B9 B5 B10 B11 -99(2)
B9 B5 B10 B12 -36.5(19)
B9 B8 B12 B7 138(2)
B9 B8 B12 B10 38(2)
B9 B8 B12 B11 102(2)
B9 B10 B11 C3 -64(3)
B9 B10 B11 B6 -103(2)
B9 B10 B11 B7 -1(3)
B9 B10 B11 B12 36(2)
B9 B10 B12 B7 -101(2)
B9 B10 B12 B8 -38(2)
B9 B10 B12 B11 -138(2)
C10 C11 C12 Ir1 -66.2(14)
C10 C11 C12 C13 -4(2)
C10 C11 C12 C17 174.1(19)
B10 B5 B6 C2 -134(2)
B10 B5 B6 C3 -101(2)
B10 B5 B6 B11 -39(2)
B10 B5 B9 B4 139(2)
B10 B5 B9 B8 102(2)
B10 B5 B9 B12 38(2)
B10 B6 B11 C3 -135(2)
B10 B6 B11 B7 -101(2)
B10 B6 B11 B12 -37(2)
B10 B9 B12 B7 101(2)
B10 B9 B12 B8 138(2)
B10 B9 B12 B11 38(2)
B10 B11 B12 B7 -138(2)
B10 B11 B12 B8 -102(2)
B10 B11 B12 B9 -38(2)
C11 C10 C14 Ir1 58.6(14)
C11 C10 C14 C13 -6(2)
C11 C10 C14 C19 -177(2)
C11 C12 C13 Ir1 -56.4(13)
C11 C12 C13 C14 1(2)
C11 C12 C13 C18 -173.1(19)
B11 C3 B3 C2 -101(2)
B11 C3 B3 B4 -66(3)
B11 C3 B3 B7 38(2)
B11 C3 B3 B8 -1(3)
B11 C3 C4 C5 -6(4)
B11 C3 B6 C2 137(2)
B11 C3 B6 B5 104(2)
B11 C3 B6 B10 41(2)
B11 C3 B7 B3 -140(2)
B11 C3 B7 B8 -102(2)
B11 C3 B7 B12 -39.7(19)
B11 B6 B10 B5 137(2)
B11 B6 B10 B9 98(2)
B11 B6 B10 B12 36(2)
B11 B7 B8 B3 -100(3)
B11 B7 B8 B4 -63(3)
B11 B7 B8 B9 -1(3)
B11 B7 B8 B12 36(2)
B11 B7 B12 B8 -139(2)
B11 B7 B12 B9 -102(2)
B11 B7 B12 B10 -37(2)
B11 B10 B12 B7 37(2)
B11 B10 B12 B8 100(2)
B11 B10 B12 B9 138(2)
C12 C13 C14 Ir1 -58.2(16)
C12 C13 C14 C10 3(2)
C12 C13 C14 C19 174(2)
B12 B7 B8 B3 -136(2)
B12 B7 B8 B4 -99(2)
B12 B7 B8 B9 -37(2)
B12 B7 B11 C3 134(2)
B12 B7 B11 B6 100(2)
B12 B7 B11 B10 38(2)
B12 B8 B9 B4 -138(2)
B12 B8 B9 B5 -101(2)
B12 B8 B9 B10 -38(2)
B12 B9 B10 B5 -138(2)
B12 B9 B10 B6 -99(2)
B12 B9 B10 B11 -37(2)
B12 B10 B11 C3 -100(2)
B12 B10 B11 B6 -139(2)
B12 B10 B11 B7 -38(2)
C14 C10 C11 Ir1 -60.3(14)
C14 C10 C11 C12 6(2)
C14 C10 C11 C16 165(2)
C15 C10 C11 Ir1 123(2)
C15 C10 C11 C12 -170.7(19)
C15 C10 C11 C16 -12(4)
C15 C10 C14 Ir1 -124.2(19)
C15 C10 C14 C13 171.4(18)
C15 C10 C14 C19 0(3)
C16 C11 C12 Ir1 133.4(19)
C16 C11 C12 C13 -164.9(19)
C16 C11 C12 C17 14(3)
C17 C12 C13 Ir1 125(2)
C17 C12 C13 C14 -178(2)
C17 C12 C13 C18 8(4)
C18 C13 C14 Ir1 116(2)
C18 C13 C14 C10 176.9(18)
C18 C13 C14 C19 -12(3)

loop_
_diffrn_oxdiff_twin_id
_diffrn_oxdiff_twin_ratio
_diffrn_oxdiff_twin_reflns_isolated
_diffrn_oxdiff_twin_reflns_overlapped
1 0.6373 2044 8382
2 0.3627 2028 8382

loop_
_twin_individual_id
_twin_individual_mass_fraction_refined
1 0.6695(18)
2 0.3305(18)
